data_9005525
loop_
_publ_author_name
'Ivaldi, G.'
'Ferraris, G.'
'Curetti, N.'
'Compagnoni, R.'

_publ_section_title
;Coexisting 3T and 2M_1 polytypes of phengite from Cima Pal (Val Savenca,
 western Alps): Chemical and polytypic zoning and structural characterisation
 Sample: 3TG Locality: Cima Pal, Val Savenca, western Alps
;
_journal_name_full 'European Journal of Mineralogy'
_journal_page_first 1025
_journal_page_last 1034
_journal_paper_doi 10.1127/0935-1221/2001/0013-1025
_journal_volume 13
_journal_year 2001
_chemical_compound_source 'Cima Pal, Val Savenca, western Alps'
_chemical_formula_sum 'Al1.9 Fe0.27 H2 K0.95 Mg0.34 Na0.01 O12 Si3.5 Ti0.03'
_chemical_name_mineral Phengite-3T
_space_group_IT_number 151
_symmetry_space_group_name_Hall 'P 31 2 (0 0 4)'
_symmetry_space_group_name_H-M 'P 31 1 2'
_cell_angle_alpha 90
_cell_angle_beta 90
_cell_angle_gamma 120
_cell_formula_units_Z 3
_cell_length_a 5.228
_cell_length_b 5.228
_cell_length_c 29.73
_cell_volume 703.715
_database_code_amcsd 0006913
_exptl_crystal_density_diffrn 2.872
_cod_original_formula_sum 'K.95 Na.01 Al1.9 Mg.34 Fe.27 Ti.03 Si3.5 O12 H2'
_cod_database_code 9005525

loop_
_space_group_symop_operation_xyz
x,y,z
-x+y,y,1/3-z
-y,x-y,1/3+z
-y,-x,2/3-z
-x+y,-x,2/3+z
x,x-y,-z

loop_
_atom_site_label
_atom_site_fract_x
_atom_site_fract_y
_atom_site_fract_z
_atom_site_occupancy
_atom_site_U_iso_or_equiv
_atom_site_type_symbol
_atom_site_attached_hydrogens
KI 0.12690 0.25390 0.16667 0.95000 0.02610 K 0
NaI 0.12690 0.25390 0.16667 0.01000 0.02610 Na 0
AlM2 0.79870 0.89940 0.00000 0.70000 0.00860 Al 0
MgM2 0.79870 0.89940 0.00000 0.17000 0.00860 Mg 0
FeM2 0.79870 0.89940 0.00000 0.13500 0.00860 Fe 0
TiM2 0.79870 0.89940 0.00000 0.01500 0.00860 Ti 0
AlM3 0.45350 0.22680 0.00000 0.70000 0.01140 Al 0
MgM3 0.45350 0.22680 0.00000 0.17000 0.01140 Mg 0
FeM3 0.45350 0.22680 0.00000 0.13500 0.01140 Fe 0
TiM3 0.45350 0.22680 0.00000 0.01500 0.01140 Ti 0
SiT1 0.78630 0.58090 0.09037 0.87500 0.00880 Si 0
AlT1 0.78630 0.58090 0.09037 0.12500 0.00880 Al 0
SiT2 0.46800 0.92100 0.09037 0.87500 0.00810 Si 0
AlT2 0.46800 0.92100 0.09037 0.12500 0.00810 Al 0
O1 0.64770 0.76960 0.11300 1.00000 0.01600 O 0
O2 0.12600 0.72380 0.10790 1.00000 0.01770 O 0
O3 0.60470 0.25010 0.11250 1.00000 0.01710 O 0
O4 0.75300 0.56720 0.03610 1.00000 0.01470 O 0
O5 0.49890 0.93600 0.03620 1.00000 0.01320 O 0
O6 0.12220 0.19110 0.03520 1.00000 0.01920 O 0
H 0.15000 0.32000 0.03600 1.00000 0.04000 H 0

loop_
_cod_changelog_entry_id
_cod_changelog_entry_author
_cod_changelog_entry_date
_cod_changelog_entry_text
1
;cod-tools version 3.8.0
Id: cif_guess_AMCSD_atom_types 9581 2023-05-17 12:35:41Z saulius
;
2023-05-23T09:19:19+03:00
;Derived atom types and hydrogen counts
from atom names that follow the AMCSD naming convention
(Wat == water, O-H == hydroxyl).
;

loop_
_cod_related_entry_id
_cod_related_entry_database
_cod_related_entry_code
1 AMCSD 0006913
